data_2010933
loop_
_publ_author_name
'Keita, A.'
'Ahabchane, N.'
'Essassi, E. M.'
'Pierrot, M.'

_publ_section_title
;
 2-Acetyl-4<i>H</i>-benzothiazin-3(2<i>H</i>)-one
;
_journal_issue 5
_journal_name_full 'Acta Crystallographica Section C'
_journal_page_first e227
_journal_page_last e227
_journal_paper_doi 10.1107/S0108270100005692
_journal_volume 56
_journal_year 2000
_chemical_formula_moiety 'C10 H9 N O2 S'
_chemical_formula_sum 'C10 H9 N O2 S'
_chemical_formula_weight 207.25
_space_group_IT_number 14
_symmetry_cell_setting monoclinic
_symmetry_space_group_name_Hall '-P 2ybc'
_symmetry_space_group_name_H-M 'P 1 21/c 1'
_cell_angle_alpha 90.00
_cell_angle_beta 146.816(6)
_cell_angle_gamma 90.00
_cell_formula_units_Z 4
_cell_length_a 11.3840(10)
_cell_length_b 10.2020(10)
_cell_length_c 14.942(2)
_cell_measurement_reflns_used 6857
_cell_measurement_temperature 298
_cell_measurement_theta_max 26.4
_cell_measurement_theta_min 1
_cell_volume 949.8(2)
_computing_data_collection 'KappaCCD software'
_computing_data_reduction 'DENZO and SCALEPAK (Otwinowski & Minor, 1997)'
_computing_publication_material maXus
_computing_structure_refinement 'maXus (Mackay et al., 1999)'
_computing_structure_solution 'SIR92 (Altomare et al., 1994)'
_diffrn_measurement_device KappaCCD
_diffrn_measurement_method '\f scan'
_diffrn_radiation_source 'fine-focus sealed tube'
_diffrn_radiation_type ' MoK\a'
_diffrn_radiation_wavelength .71073
_diffrn_reflns_av_R_equivalents .023
_diffrn_reflns_limit_h_max 14
_diffrn_reflns_limit_h_min -14
_diffrn_reflns_limit_k_max 0
_diffrn_reflns_limit_k_min -12
_diffrn_reflns_limit_l_max 14
_diffrn_reflns_limit_l_min -18
_diffrn_reflns_number 2011
_diffrn_reflns_theta_max 26.38
_exptl_absorpt_coefficient_mu .31
_exptl_absorpt_correction_type none
_exptl_crystal_colour Colourless
_exptl_crystal_density_diffrn 1.448
_exptl_crystal_density_method 'not measured'
_exptl_crystal_description Cube
_exptl_crystal_F_000 432
_exptl_crystal_size_max .35
_exptl_crystal_size_mid .30
_exptl_crystal_size_min .30
_refine_diff_density_max .22
_refine_diff_density_min -.26
_refine_ls_extinction_method none
_refine_ls_goodness_of_fit_all 1.178
_refine_ls_goodness_of_fit_ref 1.210
_refine_ls_hydrogen_treatment noref
_refine_ls_matrix_type full
_refine_ls_number_parameters 127
_refine_ls_number_reflns 1741
_refine_ls_R_factor_all .035
_refine_ls_R_factor_gt .032
_refine_ls_shift/su_max .005
_refine_ls_shift/su_mean .001
_refine_ls_structure_factor_coef F^2^
_refine_ls_weighting_details
;
    w=1/[\s^2^(Fo^2^) + 0.03Fo^2^]
;
_refine_ls_weighting_scheme sigma
_refine_ls_wR_factor_all .045
_refine_ls_wR_factor_ref .045
_reflns_number_gt 1741
_reflns_number_total 1900
_reflns_threshold_expression I>3\s(I)
_cod_data_source_file qa0206.cif
_cod_data_source_block I
_cod_depositor_comments
;
The following automatic conversions were performed:
'_symmetry_cell_setting' value 'Monoclinic' changed to 'monoclinic'
according to '/home/saulius/struct/CIF-dictionaries/cif_core.dic'
dictionary named 'cif_core.dic' version 2.4.1 from 2010-06-29.

Automatic conversion script
Id: cif_fix_enum 1527 2010-12-29 10:47:43Z saulius 

The following automatic conversions were performed:

'_atom_site_adp_type' tag value 'Uij' was replaced with 'Uani' value
14 times.

Automatic conversion script
Id: cif_fix_values 1646 2011-03-28 12:23:43Z adriana 

The following automatic conversions were performed:

'_symmetry_cell_setting' value 'Monoclinic' changed to 'monoclinic'
according to /home/saulius/struct/CIF-dictionaries/cif_core.dic
dictionary named 'cif_core.dic' version 2.4.1 from 2010-06-29.

Automatic conversion script
Id: cif_fix_values 1715 2011-07-08 13:25:40Z adriana 
;
_cod_original_cell_volume 950.0(9)
_cod_original_sg_symbol_H-M 'P 21/c'
_cod_database_code 2010933
_cod_database_fobs_code 2010933

loop_
_symmetry_equiv_pos_as_xyz
+x,+y,+z
-x,-y,-z
-x,+y+1/2,-z+1/2
+x,-y+1/2,+z+1/2

loop_
_atom_site_label
_atom_site_fract_x
_atom_site_fract_y
_atom_site_fract_z
_atom_site_U_iso_or_equiv
_atom_site_adp_type
_atom_site_occupancy
S1 -.04468(2) .036131(13) .859442(14) .06158(5) Uani 1.00
O2 .24298(4) -.07377(3) .82898(3) .0763(2) Uani 1.00
O3 -.04470(5) .20333(3) .64665(4) .1068(2) Uani 1.00
N4 .34585(5) .08011(3) .99404(4) .0552(2) Uani 1.00
C5 .19747(6) .00268(3) .86074(4) .0545(2) Uani 1.00
C6 -.03175(5) .01477(3) .74704(4) .0503(2) Uani 1.00
C7 -.14659(6) .12712(4) .62642(5) .0633(2) Uani 1.00
C8 .31115(6) .17569(3) 1.03816(4) .0499(2) Uani 1.00
C9 .13345(6) .16913(3) .98148(4) .0494(2) Uani 1.00
C10 .43311(7) .36795(4) 1.19302(5) .0832(2) Uani 1.00
C11 .46010(6) .27535(4) 1.14367(5) .0680(2) Uani 1.00
C12 .10690(6) .26411(4) 1.03062(5) .0671(2) Uani 1.00
C13 .25574(7) .36276(4) 1.13566(5) .0867(3) Uani 1.00
C14 -.38369(7) .13880(4) .48812(5) .0721(2) Uani 1.00
H6 -.10365 -.06503 .68514 .05000 Uiso 1.00
H10 .53741 .43635 1.26702 .05000 Uiso 1.00
H11 .58220 .28005 1.18247 .05000 Uiso 1.00
H12 -.01580 .26021 .99123 .05000 Uiso 1.00
H13 .23664 .42786 1.16916 .05000 Uiso 1.00
H14A -.43519 .21360 .42272 .05000 Uiso .50
H14B -.41539 .14950 .53032 .05000 Uiso .50
H14C -.45279 .06110 .42212 .05000 Uiso .50
H4 .47015 .07481 1.04544 .05000 Uiso 1.00
H14D -.45009 .05500 .48402 .05000 Uiso .50
H14E -.41409 .22720 .49872 .05000 Uiso .50
H14F -.44999 .13910 .38022 .05000 Uiso .50

loop_
_atom_site_aniso_label
_atom_site_aniso_U_11
_atom_site_aniso_U_22
_atom_site_aniso_U_33
_atom_site_aniso_U_12
_atom_site_aniso_U_13
_atom_site_aniso_U_23
S1 .03280(5) .03968(5) .03646(5) -.00362(4) .03083(5) -.00045(4)
O2 .0398(2) .0418(2) .0488(2) -.00110(10) .0390(2) -.00850(10)
O3 .0585(2) .0556(2) .0666(2) .0033(2) .0546(2) .0165(2)
N4 .0256(2) .0380(2) .0342(2) -.00050(10) .0257(2) -.00380(10)
C5 .0307(2) .0293(2) .0326(2) .0018(2) .0275(2) .0022(2)
C6 .0274(2) .0278(2) .0299(2) -.0016(2) .0243(2) -.0020(2)
C7 .0388(2) .0334(2) .0352(2) .0006(2) .0325(2) .0003(2)
C8 .0288(2) .0308(2) .0267(2) .0026(2) .0238(2) .0026(2)
C9 .0284(2) .0317(2) .0257(2) .0033(2) .0230(2) .0037(2)
C10 .0548(3) .0402(2) .0420(3) -.0126(2) .0408(3) -.0118(2)
C11 .0378(2) .0437(2) .0373(2) -.0096(2) .0323(2) -.0072(2)
C12 .0374(2) .0468(2) .0351(2) .0081(2) .0313(2) .0038(2)
C13 .0579(3) .0422(3) .0441(3) .0051(2) .0439(3) -.0024(2)
C14 .0378(2) .0465(3) .0368(2) .0073(2) .0284(2) .0067(2)

loop_
_atom_type_symbol
_atom_type_description
_atom_type_scat_dispersion_real
_atom_type_scat_dispersion_imag
_atom_type_scat_source
'C ' 'C ' .0033 .0016 'Waasmaier & Kirfel, 1995'
'H ' 'H ' .0000 .0000 'Waasmaier & Kirfel, 1995'
'S ' 'S ' .1246 .1234 'Waasmaier & Kirfel, 1995'
'O ' 'O ' .0106 .0060 'Waasmaier & Kirfel, 1995'
'N ' 'N ' .0061 .0033 'Waasmaier & Kirfel, 1995'

loop_
_geom_angle_atom_site_label_1
_geom_angle_atom_site_label_2
_geom_angle_atom_site_label_3
_geom_angle
C6 S1 C9 97.84(2)
C5 N4 C8 127.16(4)
O2 C5 N4 121.89(4)
O2 C5 C6 120.41(4)
N4 C5 C6 117.58(4)
S1 C6 C5 111.68(3)
S1 C6 C7 110.51(3)
C5 C6 C7 110.81(4)
O3 C7 C6 119.72(5)
O3 C7 C14 122.68(5)
C6 C7 C14 117.65(4)
N4 C8 C9 121.16(5)
N4 C8 C11 119.11(4)
C9 C8 C11 119.91(5)
S1 C9 C8 119.60(4)
S1 C9 C12 120.92(4)
C8 C9 C12 119.39(5)
C11 C10 C13 120.18(5)
C8 C11 C10 120.13(5)
C9 C12 C13 120.46(5)
C10 C13 C12 119.95(5)

loop_
_geom_bond_atom_site_label_1
_geom_bond_atom_site_label_2
_geom_bond_site_symmetry_1
_geom_bond_site_symmetry_2
_geom_bond_distance
_geom_bond_publ_flag
S1 C6 . . 1.8181(5) ?
S1 C9 . . 1.7579(5) ?
O2 C5 . . 1.2299(6) ?
O3 C7 . . 1.2061(6) ?
N4 C5 . . 1.3462(6) ?
N4 C8 . . 1.4060(6) ?
C5 C6 . . 1.5134(7) ?
C6 C7 . . 1.5251(7) ?
C7 C14 . . 1.4948(8) ?
C8 C9 . . 1.3952(6) ?
C8 C11 . . 1.3864(7) ?
C9 C12 . . 1.3928(7) ?
C10 C11 . . 1.3823(8) ?
C10 C13 . . 1.3852(9) ?
C12 C13 . . 1.3771(8) ?
